data_4000145
_journal_name_full 'Chemistry of Materials'
_journal_paper_doi 10.1021/cm0107777
_journal_year 2002
_chemical_formula_sum 'C8 H12 F6 N2 O4 S2'
_chemical_formula_weight 378.32
_chemical_melting_point 113
_chemical_name_systematic
;
 N-Methyl-1-methylpyrroliden-1-ium bis(trifluoromethylsulphonyl)amide
;
_space_group_IT_number 14
_symmetry_cell_setting monoclinic
_symmetry_space_group_name_Hall '-P 2yn'
_symmetry_space_group_name_H-M 'P 1 21/n 1'
_atom_sites_solution_hydrogens geom
_atom_sites_solution_primary direct
_atom_sites_solution_secondary difmap
_cell_angle_alpha 90.00
_cell_angle_beta 103.979(2)
_cell_angle_gamma 90.00
_cell_formula_units_Z 4
_cell_length_a 8.1121(2)
_cell_length_b 14.5315(5)
_cell_length_c 12.8176(3)
_cell_measurement_temperature 123(2)
_cell_volume 1466.20(7)
_diffrn_ambient_temperature 123(2)
_diffrn_detector_area_resol_mean ?
_diffrn_measurement_device_type 'Enraf Nonius CCD'
_diffrn_measurement_method '1 deg scan in phi and omega'
_diffrn_radiation_monochromator graphite
_diffrn_radiation_source 'fine-focus sealed tube'
_diffrn_radiation_type MoK\a
_diffrn_radiation_wavelength 0.71073
_diffrn_reflns_av_R_equivalents 0.0000
_diffrn_reflns_av_sigmaI/netI 0.0454
_diffrn_reflns_limit_h_max 10
_diffrn_reflns_limit_h_min 0
_diffrn_reflns_limit_k_max 19
_diffrn_reflns_limit_k_min 0
_diffrn_reflns_limit_l_max 16
_diffrn_reflns_limit_l_min -17
_diffrn_reflns_number 3628
_diffrn_reflns_theta_max 28.27
_diffrn_reflns_theta_min 2.16
_diffrn_standards_decay_% ?
_diffrn_standards_interval_count ?
_diffrn_standards_interval_time ?
_diffrn_standards_number ?
_exptl_absorpt_coefficient_mu 0.448
_exptl_absorpt_process_details none
_exptl_crystal_colour colourless
_exptl_crystal_density_diffrn 1.714
_exptl_crystal_density_method 'not measured'
_exptl_crystal_description prismatic
_exptl_crystal_F_000 768
_exptl_crystal_size_max 0.30
_exptl_crystal_size_mid 0.13
_exptl_crystal_size_min 0.13
_refine_ls_extinction_coef ?
_refine_ls_extinction_method none
_refine_ls_goodness_of_fit_ref 1.060
_refine_ls_hydrogen_treatment mixed
_refine_ls_matrix_type full
_refine_ls_number_parameters 226
_refine_ls_number_reflns 3628
_refine_ls_number_restraints 0
_refine_ls_restrained_S_all 1.060
_refine_ls_R_factor_all 0.1045
_refine_ls_R_factor_gt 0.0568
_refine_ls_shift/su_max 0.000
_refine_ls_shift/su_mean 0.000
_refine_ls_structure_factor_coef Fsqd
_refine_ls_weighting_details 'calc w=1/[\s^2^(Fo^2^)+(0.0520P)^2^+2.0331P] where P=(Fo^2^+2Fc^2^)/3'
_refine_ls_weighting_scheme calc
_refine_ls_wR_factor_gt 0.1254
_refine_ls_wR_factor_ref 0.1491
_reflns_number_gt 2367
_reflns_number_total 3628
_reflns_threshold_expression >2sigma(I)
_cod_original_sg_symbol_H-M P21/n
_cod_database_code 4000145

loop_
_symmetry_equiv_pos_as_xyz
'x, y, z'
'-x+1/2, y+1/2, -z+1/2'
'-x, -y, -z'
'x-1/2, -y-1/2, z-1/2'

loop_
_atom_site_label
_atom_site_type_symbol
_atom_site_fract_x
_atom_site_fract_y
_atom_site_fract_z
_atom_site_U_iso_or_equiv
_atom_site_adp_type
_atom_site_occupancy
_atom_site_symmetry_multiplicity
_atom_site_calc_flag
_atom_site_refinement_flags
_atom_site_disorder_assembly
_atom_site_disorder_group
S1 S 0.44757(10) 0.14395(5) 0.73892(6) 0.0370(2) Uani 1 1 d . . .
F1 F 0.2737(3) 0.40482(15) 0.7142(2) 0.0649(6) Uani 1 1 d . . .
O1 O 0.5852(4) 0.37769(19) 0.8845(2) 0.0736(9) Uani 1 1 d . . .
N1 N 0.8369(6) 0.1979(4) 0.5382(3) 0.0441(14) Uani 0.652(7) 1 d P A 1
C1 C 0.7097(4) 0.2172(3) 0.4753(3) 0.0458(8) Uani 1 1 d . . .
S2 S 0.56425(10) 0.32222(6) 0.79048(7) 0.0411(2) Uani 1 1 d . . .
F2 F 0.3794(3) 0.34296(18) 0.59530(17) 0.0731(7) Uani 1 1 d . . .
O2 O 0.7070(3) 0.30502(19) 0.7477(3) 0.0643(8) Uani 1 1 d . . .
N2 N 0.4554(3) 0.23593(16) 0.80471(19) 0.0341(6) Uani 1 1 d . . .
C2 C 0.6002(8) 0.1328(5) 0.4292(5) 0.064(2) Uani 0.652(7) 1 d P A 1
H2A H 0.4913 0.1323 0.4512 0.077 Uiso 0.652(7) 1 calc PR A 1
H2B H 0.5769 0.1307 0.3498 0.077 Uiso 0.652(7) 1 calc PR A 1
F3 F 0.5578(4) 0.05822(17) 0.92185(19) 0.0787(8) Uani 1 1 d . . .
O3 O 0.2885(3) 0.10118(17) 0.7330(2) 0.0633(8) Uani 1 1 d . . .
C3 C 0.7138(6) 0.0547(3) 0.4801(4) 0.0697(12) Uani 1 1 d . . .
H3A H 0.7545 0.0202 0.4245 0.084 Uiso 1 1 calc R A 1
H3B H 0.6508 0.0118 0.5163 0.084 Uiso 1 1 calc R A 1
F4 F 0.6027(3) -0.01196(15) 0.7851(2) 0.0729(7) Uani 1 1 d . . .
O4 O 0.5099(4) 0.14785(18) 0.64410(19) 0.0617(7) Uani 1 1 d . . .
C4 C 0.8658(10) 0.0971(5) 0.5628(7) 0.0609(19) Uani 0.652(7) 1 d P A 1
H4A H 0.8613 0.0826 0.6375 0.073 Uiso 0.652(7) 1 calc PR A 1
H4B H 0.9758 0.0761 0.5507 0.073 Uiso 0.652(7) 1 calc PR A 1
F5 F 0.7538(3) 0.10517(16) 0.8503(2) 0.0699(7) Uani 1 1 d . . .
C5 C 0.6456(11) 0.3096(6) 0.4412(7) 0.086(3) Uani 0.652(7) 1 d P A 1
H5A H 0.7289 0.3557 0.4763 0.128 Uiso 0.652(7) 1 calc PR A 1
H5B H 0.5382 0.3198 0.4616 0.128 Uiso 0.652(7) 1 calc PR A 1
H5C H 0.6269 0.3150 0.3630 0.128 Uiso 0.652(7) 1 calc PR A 1
F6 F 0.4876(3) 0.46904(17) 0.6731(3) 0.0899(9) Uani 1 1 d . . .
C6 C 0.9769(6) 0.2548(4) 0.5944(4) 0.0727(13) Uani 1 1 d . . .
H6A H 1.0622 0.2162 0.6419 0.109 Uiso 1 1 calc R A 1
H6B H 0.9348 0.3011 0.6373 0.109 Uiso 1 1 calc R A 1
H6C H 1.0283 0.2857 0.5421 0.109 Uiso 1 1 calc R A 1
C7 C 0.4182(5) 0.3887(3) 0.6876(3) 0.0504(9) Uiso 1 1 d . . .
C8 C 0.5989(5) 0.0703(3) 0.8292(3) 0.0479(8) Uiso 1 1 d . . .
N1' N 0.7691(13) 0.1429(7) 0.5032(7) 0.051(3) Uani 0.348(7) 1 d P A 2
C2' C 0.8342(15) 0.2945(8) 0.5395(9) 0.055(3) Uani 0.348(7) 1 d P A 2
H2C H 0.8607 0.3399 0.4883 0.066 Uiso 0.348(7) 1 calc PR A 2
H2D H 0.7785 0.3272 0.5894 0.066 Uiso 0.348(7) 1 calc PR A 2
C4' C 0.9409(14) 0.1413(11) 0.6012(9) 0.062(4) Uani 0.348(7) 1 d P A 2
H4C H 1.0326 0.1032 0.5847 0.075 Uiso 0.348(7) 1 calc PR A 2
H4D H 0.9187 0.1225 0.6707 0.075 Uiso 0.348(7) 1 calc PR A 2
C5' C 0.5657(15) 0.2379(11) 0.4003(8) 0.061(4) Uani 0.348(7) 1 d P A 2
H5D H 0.5078 0.1809 0.3713 0.092 Uiso 0.348(7) 1 calc PR A 2
H5E H 0.5947 0.2731 0.3419 0.092 Uiso 0.348(7) 1 calc PR A 2
H5F H 0.4907 0.2747 0.4333 0.092 Uiso 0.348(7) 1 calc PR A 2

loop_
_atom_site_aniso_label
_atom_site_aniso_U_11
_atom_site_aniso_U_22
_atom_site_aniso_U_33
_atom_site_aniso_U_23
_atom_site_aniso_U_13
_atom_site_aniso_U_12
S1 0.0366(4) 0.0301(4) 0.0428(4) -0.0068(3) 0.0065(3) -0.0037(3)
F1 0.0592(13) 0.0447(12) 0.0981(18) 0.0063(11) 0.0334(12) 0.0119(10)
O1 0.103(2) 0.0465(16) 0.0626(17) -0.0261(13) 0.0023(16) -0.0138(15)
N1 0.039(3) 0.062(4) 0.037(2) -0.003(2) 0.020(2) -0.002(2)
C1 0.047(2) 0.063(3) 0.0340(17) 0.0102(16) 0.0227(16) 0.0187(17)
S2 0.0425(4) 0.0323(4) 0.0495(5) -0.0055(3) 0.0131(4) -0.0109(3)
F2 0.0894(17) 0.0812(17) 0.0473(13) 0.0144(11) 0.0140(12) 0.0189(14)
O2 0.0407(14) 0.0580(17) 0.103(2) 0.0083(15) 0.0342(14) -0.0100(12)
N2 0.0429(14) 0.0282(13) 0.0366(13) -0.0022(10) 0.0205(11) -0.0033(11)
C2 0.049(3) 0.102(6) 0.044(3) -0.008(3) 0.019(3) -0.014(3)
F3 0.108(2) 0.0651(16) 0.0668(15) 0.0255(12) 0.0278(14) 0.0265(14)
O3 0.0393(13) 0.0368(14) 0.108(2) -0.0022(14) 0.0057(14) -0.0105(11)
C3 0.071(3) 0.050(2) 0.092(3) -0.009(2) 0.027(2) -0.005(2)
F4 0.0740(15) 0.0376(12) 0.0991(18) -0.0183(11) 0.0052(13) 0.0168(11)
O4 0.092(2) 0.0602(17) 0.0362(13) -0.0165(12) 0.0223(13) -0.0012(15)
C4 0.065(4) 0.051(4) 0.069(5) 0.026(4) 0.023(4) 0.012(3)
F5 0.0412(11) 0.0643(15) 0.0948(18) -0.0119(13) -0.0022(11) 0.0057(10)
C5 0.106(6) 0.075(5) 0.103(6) 0.052(5) 0.079(6) 0.061(5)
F6 0.0869(18) 0.0506(14) 0.138(2) 0.0426(15) 0.0383(17) -0.0109(13)
C6 0.061(3) 0.095(4) 0.062(3) -0.017(2) 0.015(2) -0.020(3)
N1' 0.074(7) 0.050(6) 0.040(5) -0.029(5) 0.036(5) -0.042(6)
C2' 0.075(8) 0.055(7) 0.052(6) -0.011(5) 0.051(6) -0.019(6)
C4' 0.040(6) 0.093(10) 0.042(6) -0.002(6) -0.012(5) -0.010(7)
C5' 0.061(7) 0.085(11) 0.037(6) 0.010(6) 0.011(5) 0.027(7)
